data_4024478
loop_
_publ_author_name
'Santos Fustero'
'Gema Chiva'
'Julio Piera'
'Juan F. Sanz-Cervera'
'Alessandro Volonterio'
'Matteo Zanda'
'Carmen Ram\'irez de Arellano'

_publ_contact_author_address
;Departamento de Qu\'imica Org\'anica
Universidad de Valencia
46100 Valencia
Spain
;
_publ_contact_author_email Carmen.ramirezdearellano@uv.es
_publ_contact_author_fax +34963544939
_publ_contact_author_name 'Carmen Ram\'irez de Arellano'
_publ_contact_author_phone +34963543046
_publ_section_title
;
New Fluorinated Peptidomimetics through Tandem Aza-Michael Addition to
\a-Trifluoromethyl Acrylamide Acceptors: Synthesis and Conformational Study
in Solid State and Solution
;
_journal_name_full 'Journal of Organic Chemistry'
_journal_page_first 3122
_journal_page_last 3132
_journal_paper_doi 10.1021/jo9001867
_journal_volume 74
_journal_year 2009
_chemical_absolute_configuration syn
_chemical_formula_sum 'C15 H25 F3 N2 O4'
_chemical_formula_weight 354.37
_chemical_name_systematic
; 
 ? 
;
_space_group_IT_number 1
_symmetry_cell_setting triclinic
_symmetry_space_group_name_Hall 'P 1'
_symmetry_space_group_name_H-M 'P 1'
_atom_sites_solution_hydrogens geom
_atom_sites_solution_primary direct
_atom_sites_solution_secondary difmap
_audit_creation_method SHELXL-97
_cell_angle_alpha 90.36(3)
_cell_angle_beta 92.27(3)
_cell_angle_gamma 98.29(3)
_cell_formula_units_Z 4
_cell_length_a 9.5958(19)
_cell_length_b 12.452(3)
_cell_length_c 15.882(3)
_cell_measurement_reflns_used 10533
_cell_measurement_temperature 150(2)
_cell_measurement_theta_max 30.034
_cell_measurement_theta_min 0.998
_cell_volume 1876.2(7)
_computing_cell_refinement 'HKL Scalepack (Otwinowski & Minor 1997)'
_computing_data_collection 'Collect (Nonius BV, 1997-2000)'
_computing_data_reduction 'HKL Scalepack (Otwinowski & Minor 1997)'
_computing_molecular_graphics 'SHELXTL v6.14 (Bruker, 2000-2003)'
_computing_publication_material 'SHELXL-97 (Sheldrick, 1997)'
_computing_structure_refinement 'SHELXL-97 (Sheldrick, 1997)'
_computing_structure_solution 'SHELXS-97 (Sheldrick, 1990)'
_diffrn_ambient_temperature 150(2)
_diffrn_detector_area_resol_mean 9
_diffrn_measured_fraction_theta_full 0.996
_diffrn_measured_fraction_theta_max 0.996
_diffrn_measurement_device_type KappaCCD
_diffrn_measurement_method \w-scans
_diffrn_radiation_monochromator graphite
_diffrn_radiation_source 'fine-focus sealed tube'
_diffrn_radiation_type MoK\a
_diffrn_radiation_wavelength 0.71073
_diffrn_reflns_av_R_equivalents 0.0937
_diffrn_reflns_av_sigmaI/netI 0.1340
_diffrn_reflns_limit_h_max 12
_diffrn_reflns_limit_h_min -12
_diffrn_reflns_limit_k_max 16
_diffrn_reflns_limit_k_min -16
_diffrn_reflns_limit_l_max 20
_diffrn_reflns_limit_l_min -20
_diffrn_reflns_number 17505
_diffrn_reflns_theta_full 27.88
_diffrn_reflns_theta_max 27.88
_diffrn_reflns_theta_min 4.16
_exptl_absorpt_coefficient_mu 0.109
_exptl_absorpt_correction_type none
_exptl_crystal_colour colourless
_exptl_crystal_density_diffrn 1.255
_exptl_crystal_density_method 'not measured'
_exptl_crystal_description prism
_exptl_crystal_F_000 752
_exptl_crystal_size_max 0.36
_exptl_crystal_size_mid 0.12
_exptl_crystal_size_min 0.04
_refine_diff_density_max 0.212
_refine_diff_density_min -0.213
_refine_diff_density_rms 0.047
_refine_ls_abs_structure_details 'Flack H D (1983), Acta Cryst. A39, 876-881'
_refine_ls_abs_structure_Flack 0.2(7)
_refine_ls_extinction_method none
_refine_ls_goodness_of_fit_ref 1.012
_refine_ls_hydrogen_treatment mixed
_refine_ls_matrix_type full
_refine_ls_number_parameters 913
_refine_ls_number_reflns 8912
_refine_ls_number_restraints 583
_refine_ls_restrained_S_all 0.979
_refine_ls_R_factor_all 0.1541
_refine_ls_R_factor_gt 0.0648
_refine_ls_shift/su_max 0.001
_refine_ls_shift/su_mean 0.000
_refine_ls_structure_factor_coef Fsqd
_refine_ls_weighting_details 'calc w=1/[\s^2^(Fo^2^)+(0.0534P)^2^+0.0000P] where P=(Fo^2^+2Fc^2^)/3'
_refine_ls_weighting_scheme calc
_refine_ls_wR_factor_gt 0.1100
_refine_ls_wR_factor_ref 0.1325
_reflns_number_gt 4747
_reflns_number_total 8912
_reflns_threshold_expression >2sigma(I)
_cod_data_source_file jo9001867_si_002_2.cif
_cod_data_source_block gt276l_compound_7a
_cod_original_sg_symbol_H-M P1
_cod_database_code 4024478

loop_
_symmetry_equiv_pos_as_xyz
'x, y, z'

loop_
_atom_site_label
_atom_site_type_symbol
_atom_site_fract_x
_atom_site_fract_y
_atom_site_fract_z
_atom_site_U_iso_or_equiv
_atom_site_adp_type
_atom_site_occupancy
_atom_site_symmetry_multiplicity
_atom_site_calc_flag
_atom_site_refinement_flags
_atom_site_disorder_assembly
_atom_site_disorder_group
N3A N 0.4014(4) 0.4401(3) 0.9874(2) 0.0333(9) Uani 1 1 d DU . .
H3A H 0.317(3) 0.430(4) 0.978(3) 0.040 Uiso 1 1 d D . .
N7A N 0.4561(4) 0.4748(3) 0.7661(2) 0.0297(9) Uani 1 1 d DU . .
H7A H 0.528(3) 0.447(3) 0.770(3) 0.036 Uiso 1 1 d D . .
O1A O 0.3328(5) 0.2274(4) 0.9475(3) 0.0964(18) Uani 1 1 d U . .
O2A O 0.5136(3) 0.1828(3) 1.0264(2) 0.0384(8) Uani 1 1 d U . .
O3A O 0.6033(3) 0.5376(2) 0.94473(19) 0.0356(8) Uani 1 1 d U . .
O4A O 0.2241(3) 0.4317(3) 0.7357(2) 0.0377(8) Uani 1 1 d U . .
F1A F 0.3444(3) 0.6932(2) 0.99820(17) 0.0530(8) Uani 1 1 d U . .
F2A F 0.5091(3) 0.7579(2) 0.91667(18) 0.0480(7) Uani 1 1 d U . .
F3A F 0.2924(3) 0.7445(2) 0.87329(19) 0.0519(8) Uani 1 1 d U . .
N3B N 0.9342(4) 0.8211(3) 0.2373(2) 0.0302(9) Uani 1 1 d DU . .
H3B H 1.020(2) 0.827(4) 0.238(3) 0.036 Uiso 1 1 d D . .
N7B N 0.8981(4) 0.9495(3) 0.4322(2) 0.0322(9) Uani 1 1 d DU . .
H7B H 0.826(4) 0.907(3) 0.440(3) 0.039 Uiso 1 1 d D . .
O1B O 1.0418(4) 0.6647(3) 0.3243(2) 0.0467(9) Uani 1 1 d U . .
O2B O 0.8613(3) 0.5381(2) 0.2791(2) 0.0390(8) Uani 1 1 d U . .
O3B O 0.7316(3) 0.8876(2) 0.2593(2) 0.0374(8) Uani 1 1 d U . .
O4B O 1.1314(3) 0.9623(3) 0.4564(2) 0.0470(9) Uani 1 1 d U . .
F1B F 0.9612(3) 1.0612(2) 0.14431(17) 0.0527(8) Uani 1 1 d U . .
F2B F 1.0187(3) 1.1841(2) 0.24043(18) 0.0530(8) Uani 1 1 d U . .
F3B F 0.8021(3) 1.1190(2) 0.21700(18) 0.0476(7) Uani 1 1 d U . .
N3C N 0.4248(4) 0.9626(3) 0.4822(2) 0.0314(9) Uani 1 1 d DU . .
H3C H 0.339(2) 0.952(4) 0.479(3) 0.038 Uiso 1 1 d D . .
N7C N 0.4638(4) 0.9743(3) 0.2594(2) 0.0293(9) Uani 1 1 d DU . .
H7C H 0.540(3) 0.956(4) 0.259(3) 0.035 Uiso 1 1 d D . .
O1C O 0.6411(3) 0.7910(3) 0.4832(2) 0.0491(9) Uani 1 1 d U . .
O2C O 0.4250(3) 0.7277(2) 0.5261(2) 0.0364(8) Uani 1 1 d U . .
O3C O 0.6137(3) 1.0714(3) 0.43532(19) 0.0371(8) Uani 1 1 d U . .
O4C O 0.2332(3) 0.9195(3) 0.2332(2) 0.0379(8) Uani 1 1 d U . .
F1C F 0.3332(3) 1.2055(2) 0.47681(18) 0.0529(8) Uani 1 1 d U . .
F2C F 0.4841(3) 1.2733(2) 0.3903(2) 0.0663(10) Uani 1 1 d U . .
F3C F 0.2671(3) 1.2376(3) 0.3508(2) 0.0632(9) Uani 1 1 d U . .
N3D N 0.9269(4) 0.3331(3) 0.7430(2) 0.0299(9) Uani 1 1 d DU . .
H3D H 1.014(2) 0.341(4) 0.742(3) 0.036 Uiso 1 1 d D . .
N7D N 0.8786(4) 0.4848(3) 0.9290(2) 0.0310(9) Uani 1 1 d DU . .
H7D H 0.795(3) 0.476(4) 0.938(3) 0.037 Uiso 1 1 d D . .
O1D O 1.0696(4) 0.1851(3) 0.8115(3) 0.0582(11) Uani 1 1 d U . .
O2D O 0.8838(3) 0.0525(3) 0.7939(2) 0.0420(9) Uani 1 1 d U . .
O3D O 0.7269(3) 0.4021(3) 0.7629(2) 0.0419(8) Uani 1 1 d U . .
O4D O 1.1029(3) 0.4581(3) 0.9528(2) 0.0416(9) Uani 1 1 d U . .
F1D F 0.9582(4) 0.5603(3) 0.63591(18) 0.0617(9) Uani 1 1 d U . .
F2D F 1.0275(3) 0.6916(2) 0.72344(18) 0.0594(9) Uani 1 1 d U . .
F3D F 0.8072(3) 0.6329(2) 0.70434(18) 0.0564(8) Uani 1 1 d U . .
C1A C 0.4290(6) 0.2506(4) 0.9972(3) 0.0456(14) Uani 1 1 d U . .
C2A C 0.4704(5) 0.3638(4) 1.0367(3) 0.0330(11) Uani 1 1 d U . .
H2A H 0.5745 0.3843 1.0325 0.040 Uiso 1 1 calc R . .
C4A C 0.4743(5) 0.5180(3) 0.9421(3) 0.0283(11) Uani 1 1 d U . .
C5A C 0.3863(4) 0.5806(3) 0.8847(3) 0.0280(10) Uani 1 1 d U . .
H5A H 0.2877 0.5413 0.8815 0.034 Uiso 1 1 calc R . .
C6A C 0.4444(4) 0.5829(3) 0.7955(3) 0.0279(10) Uani 1 1 d U . .
H6A H 0.3808 0.6163 0.7562 0.034 Uiso 1 1 calc R . .
H6B H 0.5383 0.6279 0.7962 0.034 Uiso 1 1 calc R . .
C8A C 0.3433(5) 0.4047(4) 0.7396(3) 0.0285(10) Uani 1 1 d U . .
C9A C 0.3702(5) 0.2939(4) 0.7151(4) 0.0453(13) Uani 1 1 d U . .
H9A H 0.3442 0.2807 0.6552 0.054 Uiso 1 1 calc R . .
H9B H 0.3136 0.2397 0.7489 0.054 Uiso 1 1 calc R . .
H9C H 0.4704 0.2886 0.7250 0.054 Uiso 1 1 calc R . .
C10A C 0.4975(6) 0.0684(4) 0.9968(3) 0.0499(14) Uani 1 1 d U . .
C11A C 0.6133(6) 0.0242(4) 1.0460(3) 0.0516(15) Uani 1 1 d U . .
H11A H 0.5949 0.0256 1.1062 0.062 Uiso 1 1 calc R . .
H11B H 0.7038 0.0688 1.0360 0.062 Uiso 1 1 calc R . .
H11C H 0.6167 -0.0508 1.0279 0.062 Uiso 1 1 calc R . .
C12A C 0.5237(10) 0.0676(6) 0.9039(4) 0.101(3) Uani 1 1 d U . .
H12A H 0.6126 0.1141 0.8934 0.121 Uiso 1 1 calc R . .
H12B H 0.4462 0.0949 0.8727 0.121 Uiso 1 1 calc R . .
H12C H 0.5295 -0.0068 0.8852 0.121 Uiso 1 1 calc R . .
C13A C 0.3560(6) 0.0113(5) 1.0176(4) 0.0701(19) Uani 1 1 d U . .
H13A H 0.2833 0.0398 0.9828 0.084 Uiso 1 1 calc R . .
H13B H 0.3400 0.0232 1.0773 0.084 Uiso 1 1 calc R . .
H13C H 0.3515 -0.0666 1.0064 0.084 Uiso 1 1 calc R . .
C14A C 0.4366(5) 0.3659(4) 1.1298(3) 0.0402(12) Uani 1 1 d U . .
H14A H 0.4878 0.3117 1.1593 0.048 Uiso 1 1 calc R . .
C15A C 0.4904(7) 0.4763(5) 1.1677(4) 0.073(2) Uani 1 1 d U . .
H15A H 0.4461 0.5317 1.1375 0.088 Uiso 1 1 calc R . .
H15B H 0.5929 0.4916 1.1632 0.088 Uiso 1 1 calc R . .
H15C H 0.4671 0.4773 1.2272 0.088 Uiso 1 1 calc R . .
C16A C 0.2786(6) 0.3336(6) 1.1428(4) 0.079(2) Uani 1 1 d U . .
H16A H 0.2267 0.3897 1.1196 0.095 Uiso 1 1 calc R . .
H16B H 0.2626 0.3264 1.2032 0.095 Uiso 1 1 calc R . .
H16C H 0.2455 0.2643 1.1141 0.095 Uiso 1 1 calc R . .
C17A C 0.3829(5) 0.6928(4) 0.9189(3) 0.0355(12) Uani 1 1 d U . .
C1B C 0.9368(5) 0.6368(4) 0.2819(3) 0.0347(11) Uani 1 1 d U . .
C2B C 0.8700(5) 0.7095(3) 0.2210(3) 0.0321(11) Uani 1 1 d U . .
H2B H 0.7679 0.7039 0.2335 0.039 Uiso 1 1 calc R . .
C4B C 0.8615(4) 0.8994(3) 0.2588(3) 0.0252(10) Uani 1 1 d U . .
C5B C 0.9487(4) 1.0057(3) 0.2858(3) 0.0262(10) Uani 1 1 d U . .
H5B H 1.0500 0.9950 0.2889 0.031 Uiso 1 1 calc R . .
C6B C 0.9085(4) 1.0391(4) 0.3741(3) 0.0311(11) Uani 1 1 d U . .
H6C H 0.9803 1.0986 0.3965 0.037 Uiso 1 1 calc R . .
H6D H 0.8169 1.0669 0.3696 0.037 Uiso 1 1 calc R . .
C8B C 1.0124(5) 0.9152(4) 0.4692(3) 0.0379(12) Uani 1 1 d U . .
C9B C 0.9876(5) 0.8190(5) 0.5252(4) 0.0570(16) Uani 1 1 d U . .
H9D H 1.0508 0.7671 0.5109 0.068 Uiso 1 1 calc R . .
H9E H 0.8895 0.7843 0.5174 0.068 Uiso 1 1 calc R . .
H9F H 1.0061 0.8425 0.5841 0.068 Uiso 1 1 calc R . .
C10B C 0.8979(5) 0.4518(4) 0.3359(3) 0.0426(13) Uani 1 1 d U . .
C11B C 0.8843(7) 0.4853(5) 0.4265(4) 0.0726(19) Uani 1 1 d U . .
H11D H 0.7927 0.5100 0.4328 0.087 Uiso 1 1 calc R . .
H11E H 0.9599 0.5444 0.4422 0.087 Uiso 1 1 calc R . .
H11F H 0.8913 0.4231 0.4632 0.087 Uiso 1 1 calc R . .
C12B C 1.0417(6) 0.4265(4) 0.3189(4) 0.0531(15) Uani 1 1 d U . .
H12D H 1.1125 0.4871 0.3386 0.064 Uiso 1 1 calc R . .
H12E H 1.0494 0.4153 0.2582 0.064 Uiso 1 1 calc R . .
H12F H 1.0576 0.3605 0.3488 0.064 Uiso 1 1 calc R . .
C13B C 0.7848(6) 0.3567(4) 0.3101(4) 0.0649(17) Uani 1 1 d U . .
H13D H 0.7949 0.3372 0.2510 0.078 Uiso 1 1 calc R . .
H13E H 0.6913 0.3776 0.3170 0.078 Uiso 1 1 calc R . .
H13F H 0.7958 0.2943 0.3457 0.078 Uiso 1 1 calc R . .
C14B C 0.8795(5) 0.6757(4) 0.1280(3) 0.0406(12) Uani 1 1 d U . .
H14B H 0.8349 0.5982 0.1219 0.049 Uiso 1 1 calc R . .
C15B C 1.0309(6) 0.6821(5) 0.1020(3) 0.0546(15) Uani 1 1 d U . .
H15D H 1.0770 0.7575 0.1060 0.066 Uiso 1 1 calc R . .
H15E H 1.0322 0.6557 0.0438 0.066 Uiso 1 1 calc R . .
H15F H 1.0812 0.6370 0.1394 0.066 Uiso 1 1 calc R . .
C16B C 0.7959(6) 0.7426(5) 0.0710(3) 0.0566(16) Uani 1 1 d U . .
H16D H 0.8431 0.8179 0.0708 0.068 Uiso 1 1 calc R . .
H16E H 0.7008 0.7407 0.0917 0.068 Uiso 1 1 calc R . .
H16F H 0.7899 0.7126 0.0135 0.068 Uiso 1 1 calc R . .
C17B C 0.9316(5) 1.0911(4) 0.2225(3) 0.0368(12) Uani 1 1 d U . .
C1C C 0.5330(5) 0.8036(4) 0.5167(3) 0.0341(11) Uani 1 1 d U . .
C2C C 0.5048(5) 0.9140(4) 0.5482(3) 0.0304(11) Uani 1 1 d U . .
H2C H 0.5981 0.9611 0.5562 0.036 Uiso 1 1 calc R . .
C4C C 0.4865(5) 1.0397(4) 0.4325(3) 0.0274(10) Uani 1 1 d U . .
C5C C 0.3878(5) 1.0875(4) 0.3707(3) 0.0304(10) Uani 1 1 d U . .
H5C H 0.2936 1.0412 0.3704 0.037 Uiso 1 1 calc R . .
C6C C 0.4454(4) 1.0844(4) 0.2817(3) 0.0296(10) Uani 1 1 d U . .
H6F H 0.3789 1.1112 0.2404 0.036 Uiso 1 1 calc R . .
H6G H 0.5369 1.1324 0.2800 0.036 Uiso 1 1 calc R . .
C8C C 0.3543(5) 0.8981(4) 0.2363(3) 0.0314(11) Uani 1 1 d U . .
C9C C 0.3887(5) 0.7889(4) 0.2149(3) 0.0396(12) Uani 1 1 d U . .
H9G H 0.3879 0.7801 0.1535 0.048 Uiso 1 1 calc R . .
H9H H 0.3186 0.7331 0.2381 0.048 Uiso 1 1 calc R . .
H9I H 0.4825 0.7814 0.2389 0.048 Uiso 1 1 calc R . .
C10C C 0.4277(5) 0.6121(4) 0.5007(3) 0.0411(12) Uani 1 1 d U . .
C11C C 0.2848(6) 0.5564(5) 0.5273(4) 0.0623(17) Uani 1 1 d U . .
H11G H 0.2789 0.5635 0.5885 0.075 Uiso 1 1 calc R . .
H11H H 0.2735 0.4794 0.5114 0.075 Uiso 1 1 calc R . .
H11I H 0.2101 0.5906 0.4990 0.075 Uiso 1 1 calc R . .
C12C C 0.4394(7) 0.6054(5) 0.4054(3) 0.0703(18) Uani 1 1 d U . .
H12G H 0.4226 0.5292 0.3871 0.084 Uiso 1 1 calc R . .
H12H H 0.5340 0.6381 0.3902 0.084 Uiso 1 1 calc R . .
H12I H 0.3692 0.6447 0.3778 0.084 Uiso 1 1 calc R . .
C13C C 0.5436(6) 0.5669(5) 0.5475(4) 0.0567(16) Uani 1 1 d U . .
H13G H 0.5419 0.5850 0.6075 0.068 Uiso 1 1 calc R . .
H13H H 0.6345 0.5982 0.5256 0.068 Uiso 1 1 calc R . .
H13I H 0.5305 0.4878 0.5400 0.068 Uiso 1 1 calc R . .
C14C C 0.4323(5) 0.9107(4) 0.6331(3) 0.0367(12) Uani 1 1 d U . .
H14C H 0.3406 0.8611 0.6271 0.044 Uiso 1 1 calc R . .
C15C C 0.5242(6) 0.8663(5) 0.6997(3) 0.0564(16) Uani 1 1 d U . .
H15G H 0.4735 0.8561 0.7521 0.068 Uiso 1 1 calc R . .
H15H H 0.6110 0.9175 0.7098 0.068 Uiso 1 1 calc R . .
H15I H 0.5479 0.7964 0.6805 0.068 Uiso 1 1 calc R . .
C16C C 0.4032(6) 1.0226(5) 0.6584(3) 0.0537(15) Uani 1 1 d U . .
H16G H 0.3335 1.0462 0.6185 0.064 Uiso 1 1 calc R . .
H16H H 0.4908 1.0740 0.6578 0.064 Uiso 1 1 calc R . .
H16I H 0.3666 1.0202 0.7152 0.064 Uiso 1 1 calc R . .
C17C C 0.3699(5) 1.2002(4) 0.3967(3) 0.0355(12) Uani 1 1 d U . .
C1D C 0.9510(5) 0.1513(4) 0.7851(3) 0.0398(12) Uani 1 1 d U . .
C2D C 0.8629(5) 0.2204(4) 0.7317(3) 0.0353(11) Uani 1 1 d U . .
H2D H 0.7661 0.2124 0.7542 0.042 Uiso 1 1 calc R . .
C4D C 0.8556(5) 0.4127(4) 0.7602(3) 0.0315(11) Uani 1 1 d U . .
C5D C 0.9473(5) 0.5226(3) 0.7811(3) 0.0296(10) Uani 1 1 d U . .
H5D H 1.0477 0.5098 0.7862 0.036 Uiso 1 1 calc R . .
C6D C 0.9091(5) 0.5669(4) 0.8657(3) 0.0315(11) Uani 1 1 d U . .
H6H H 0.9883 0.6213 0.8871 0.038 Uiso 1 1 calc R . .
H6I H 0.8258 0.6046 0.8567 0.038 Uiso 1 1 calc R . .
C8D C 0.9770(5) 0.4341(4) 0.9666(3) 0.0327(11) Uani 1 1 d U . .
C9D C 0.9269(6) 0.3482(5) 1.0279(4) 0.0612(17) Uani 1 1 d U . .
H9J H 0.9550 0.3741 1.0853 0.073 Uiso 1 1 calc R . .
H9K H 0.9688 0.2827 1.0162 0.073 Uiso 1 1 calc R . .
H9L H 0.8240 0.3313 1.0226 0.073 Uiso 1 1 calc R . .
C10D C 0.9518(5) -0.0290(4) 0.8431(4) 0.0471(14) Uani 1 1 d U . .
C11D C 0.8418(6) -0.1284(5) 0.8367(4) 0.0652(18) Uani 1 1 d U . .
H11J H 0.8260 -0.1513 0.7775 0.078 Uiso 1 1 calc R . .
H11K H 0.7535 -0.1114 0.8588 0.078 Uiso 1 1 calc R . .
H11L H 0.8743 -0.1871 0.8695 0.078 Uiso 1 1 calc R . .
C12D C 1.0855(5) -0.0474(5) 0.8017(4) 0.0562(15) Uani 1 1 d U . .
H12J H 1.1547 0.0186 0.8072 0.067 Uiso 1 1 calc R . .
H12K H 1.0647 -0.0649 0.7419 0.067 Uiso 1 1 calc R . .
H12L H 1.1240 -0.1076 0.8291 0.067 Uiso 1 1 calc R . .
C13D C 0.9815(6) 0.0116(5) 0.9338(3) 0.0600(16) Uani 1 1 d U . .
H13J H 0.8937 0.0263 0.9579 0.072 Uiso 1 1 calc R . .
H13K H 1.0494 0.0785 0.9346 0.072 Uiso 1 1 calc R . .
H13L H 1.0206 -0.0438 0.9671 0.072 Uiso 1 1 calc R . .
C14D C 0.8497(5) 0.1847(4) 0.6385(3) 0.0446(13) Uani 1 1 d U . .
H14D H 0.8039 0.1073 0.6360 0.054 Uiso 1 1 calc R . .
C15D C 0.9920(7) 0.1898(5) 0.5994(4) 0.0691(18) Uani 1 1 d U . .
H15J H 1.0480 0.1414 0.6297 0.083 Uiso 1 1 calc R . .
H15K H 1.0415 0.2643 0.6031 0.083 Uiso 1 1 calc R . .
H15L H 0.9786 0.1670 0.5401 0.083 Uiso 1 1 calc R . .
C16D C 0.7532(6) 0.2515(5) 0.5891(3) 0.0616(17) Uani 1 1 d U . .
H16J H 0.7966 0.3277 0.5888 0.074 Uiso 1 1 calc R . .
H16K H 0.6620 0.2458 0.6157 0.074 Uiso 1 1 calc R . .
H16L H 0.7390 0.2239 0.5310 0.074 Uiso 1 1 calc R . .
C17D C 0.9350(6) 0.5996(4) 0.7120(3) 0.0415(13) Uani 1 1 d U . .

loop_
_atom_site_aniso_label
_atom_site_aniso_U_11
_atom_site_aniso_U_22
_atom_site_aniso_U_33
_atom_site_aniso_U_23
_atom_site_aniso_U_13
_atom_site_aniso_U_12
N3A 0.021(2) 0.042(2) 0.037(2) 0.0079(19) 0.0033(18) 0.0058(19)
N7A 0.022(2) 0.031(2) 0.037(2) -0.0002(18) -0.0015(18) 0.0089(17)
O1A 0.121(4) 0.055(3) 0.112(4) -0.017(3) -0.086(3) 0.033(3)
O2A 0.045(2) 0.038(2) 0.0331(18) -0.0003(15) -0.0059(15) 0.0115(16)
O3A 0.0160(17) 0.042(2) 0.048(2) 0.0073(16) -0.0025(14) 0.0005(14)
O4A 0.0238(18) 0.043(2) 0.047(2) -0.0068(16) 0.0019(15) 0.0067(15)
F1A 0.073(2) 0.0498(19) 0.0382(18) -0.0099(14) 0.0148(15) 0.0146(15)
F2A 0.0476(18) 0.0321(16) 0.0610(19) -0.0072(14) -0.0020(14) -0.0043(13)
F3A 0.0544(19) 0.0421(17) 0.0633(19) 0.0000(15) -0.0079(15) 0.0242(15)
N3B 0.020(2) 0.032(2) 0.038(2) -0.0037(18) -0.0001(18) 0.0025(18)
N7B 0.018(2) 0.042(2) 0.035(2) 0.0015(19) 0.0022(18) -0.0024(17)
O1B 0.051(2) 0.032(2) 0.054(2) 0.0006(17) -0.0223(19) 0.0009(17)
O2B 0.0391(19) 0.0260(18) 0.051(2) 0.0029(16) -0.0038(16) 0.0033(15)
O3B 0.0218(18) 0.0310(19) 0.058(2) -0.0080(16) -0.0052(15) 0.0015(14)
O4B 0.0221(19) 0.061(2) 0.056(2) 0.0164(18) 0.0015(16) -0.0027(16)
F1B 0.077(2) 0.0481(18) 0.0321(16) 0.0010(14) 0.0077(15) 0.0045(15)
F2B 0.065(2) 0.0296(16) 0.0578(19) -0.0008(14) -0.0067(16) -0.0120(14)
F3B 0.0483(18) 0.0380(17) 0.0572(18) 0.0006(14) -0.0146(14) 0.0133(14)
N3C 0.0179(19) 0.035(2) 0.040(2) 0.0065(19) -0.0063(18) -0.0003(18)
N7C 0.021(2) 0.037(2) 0.031(2) -0.0004(18) 0.0008(17) 0.0062(18)
O1C 0.033(2) 0.048(2) 0.067(2) 0.0084(18) 0.0180(18) 0.0047(16)
O2C 0.0313(18) 0.0320(19) 0.045(2) 0.0005(15) -0.0003(15) 0.0005(15)
O3C 0.0227(18) 0.047(2) 0.0391(19) 0.0040(16) -0.0006(14) -0.0018(15)
O4C 0.0286(19) 0.040(2) 0.045(2) -0.0093(16) 0.0002(15) 0.0058(15)
F1C 0.072(2) 0.0442(18) 0.0457(19) -0.0109(15) 0.0094(16) 0.0166(15)
F2C 0.061(2) 0.0325(18) 0.103(3) -0.0087(17) 0.0247(19) -0.0071(16)
F3C 0.074(2) 0.055(2) 0.068(2) -0.0017(17) -0.0117(18) 0.0351(17)
N3D 0.024(2) 0.027(2) 0.040(2) -0.0049(17) -0.0001(18) 0.0077(18)
N7D 0.020(2) 0.039(2) 0.033(2) 0.0001(19) -0.0015(18) 0.0039(19)
O1D 0.039(2) 0.043(2) 0.088(3) 0.013(2) -0.021(2) -0.0020(17)
O2D 0.0343(19) 0.036(2) 0.056(2) 0.0063(17) -0.0043(16) 0.0067(16)
O3D 0.0225(18) 0.041(2) 0.062(2) -0.0134(17) -0.0020(16) 0.0074(15)
O4D 0.0203(19) 0.056(2) 0.050(2) 0.0074(17) 0.0007(15) 0.0083(15)
F1D 0.090(2) 0.059(2) 0.0352(18) -0.0009(15) 0.0104(16) 0.0039(17)
F2D 0.081(2) 0.0413(19) 0.0505(19) 0.0064(15) 0.0043(17) -0.0100(17)
F3D 0.065(2) 0.055(2) 0.0519(19) 0.0056(16) -0.0131(16) 0.0203(17)
C1A 0.058(3) 0.043(3) 0.036(3) 0.000(3) -0.020(3) 0.015(3)
C2A 0.020(2) 0.036(3) 0.044(3) 0.006(2) 0.001(2) 0.007(2)
C4A 0.030(3) 0.027(3) 0.028(3) -0.004(2) -0.001(2) 0.005(2)
C5A 0.025(2) 0.026(2) 0.032(3) 0.002(2) 0.0003(19) 0.0018(19)
C6A 0.028(2) 0.026(2) 0.030(2) 0.001(2) -0.002(2) 0.0044(19)
C8A 0.028(3) 0.027(3) 0.031(3) -0.003(2) 0.001(2) 0.006(2)
C9A 0.030(3) 0.045(3) 0.060(3) -0.009(3) -0.004(3) 0.003(2)
C10A 0.077(4) 0.037(3) 0.038(3) -0.009(3) -0.007(3) 0.017(3)
C11A 0.069(4) 0.043(3) 0.048(3) 0.004(3) -0.001(3) 0.028(3)
C12A 0.183(8) 0.093(6) 0.039(4) -0.014(4) -0.011(4) 0.067(6)
C13A 0.066(4) 0.044(4) 0.097(5) -0.009(3) -0.037(4) 0.010(3)
C14A 0.040(3) 0.052(3) 0.030(3) 0.014(2) -0.002(2) 0.008(2)
C15A 0.105(6) 0.063(4) 0.054(4) -0.015(3) -0.019(4) 0.029(4)
C16A 0.058(4) 0.131(6) 0.052(4) 0.040(4) 0.022(3) 0.019(4)
C17A 0.042(3) 0.030(3) 0.036(3) 0.000(2) 0.000(2) 0.011(2)
C1B 0.030(3) 0.027(3) 0.047(3) -0.011(2) 0.004(2) 0.003(2)
C2B 0.030(3) 0.025(3) 0.040(3) -0.002(2) 0.001(2) 0.000(2)
C4B 0.020(2) 0.027(3) 0.028(2) -0.002(2) -0.0040(19) 0.0038(19)
C5B 0.017(2) 0.030(3) 0.032(3) -0.005(2) -0.0005(18) 0.0043(19)
C6B 0.018(2) 0.037(3) 0.037(3) -0.009(2) -0.0004(19) 0.001(2)
C8B 0.028(3) 0.050(3) 0.035(3) 0.002(2) 0.002(2) 0.003(2)
C9B 0.038(3) 0.070(4) 0.058(4) 0.019(3) -0.003(3) -0.007(3)
C10B 0.044(3) 0.028(3) 0.057(3) 0.007(2) 0.005(2) 0.009(2)
C11B 0.105(6) 0.058(4) 0.059(4) 0.014(3) 0.026(4) 0.020(4)
C12B 0.055(4) 0.038(3) 0.066(4) -0.003(3) -0.006(3) 0.010(3)
C13B 0.056(4) 0.039(3) 0.099(5) 0.018(3) 0.004(3) 0.003(3)
C14B 0.047(3) 0.030(3) 0.042(3) -0.006(2) -0.006(2) -0.001(2)
C15B 0.056(4) 0.058(4) 0.047(3) -0.019(3) 0.004(3) -0.001(3)
C16B 0.075(4) 0.049(4) 0.042(3) -0.010(3) -0.017(3) -0.002(3)
C17B 0.031(3) 0.035(3) 0.044(3) -0.005(2) 0.001(2) 0.000(2)
C1C 0.031(3) 0.039(3) 0.031(3) 0.009(2) -0.004(2) 0.000(2)
C2C 0.024(2) 0.036(3) 0.029(2) 0.004(2) -0.0019(19) -0.003(2)
C4C 0.027(3) 0.028(3) 0.027(2) -0.009(2) 0.001(2) 0.004(2)
C5C 0.027(2) 0.033(3) 0.031(3) 0.002(2) 0.0038(19) 0.002(2)
C6C 0.021(2) 0.031(3) 0.036(3) 0.004(2) 0.000(2) 0.0015(19)
C8C 0.026(3) 0.041(3) 0.027(3) 0.002(2) 0.000(2) 0.004(2)
C9C 0.039(3) 0.036(3) 0.044(3) -0.011(2) -0.003(2) 0.006(2)
C10C 0.047(3) 0.036(3) 0.040(3) -0.001(2) 0.001(2) 0.004(2)
C11C 0.060(4) 0.041(3) 0.080(4) -0.011(3) 0.002(3) -0.013(3)
C12C 0.100(5) 0.060(4) 0.048(4) -0.003(3) -0.002(3) 0.004(4)
C13C 0.065(4) 0.042(3) 0.064(4) -0.001(3) 0.001(3) 0.010(3)
C14C 0.042(3) 0.035(3) 0.034(3) 0.000(2) 0.002(2) 0.006(2)
C15C 0.075(4) 0.050(4) 0.042(3) 0.015(3) -0.003(3) 0.002(3)
C16C 0.063(4) 0.055(4) 0.044(3) 0.001(3) 0.012(3) 0.008(3)
C17C 0.036(3) 0.040(3) 0.031(3) 0.001(2) 0.005(2) 0.008(2)
C1D 0.031(3) 0.033(3) 0.055(3) -0.002(2) 0.003(2) 0.002(2)
C2D 0.033(3) 0.028(3) 0.044(3) 0.000(2) 0.005(2) 0.002(2)
C4D 0.022(3) 0.038(3) 0.034(3) 0.004(2) -0.001(2) 0.006(2)
C5D 0.026(2) 0.026(2) 0.036(3) -0.006(2) -0.001(2) 0.0022(19)
C6D 0.030(3) 0.034(3) 0.030(3) -0.004(2) -0.006(2) 0.007(2)
C8D 0.022(3) 0.040(3) 0.035(3) -0.003(2) -0.001(2) 0.002(2)
C9D 0.042(3) 0.071(4) 0.068(4) 0.028(3) -0.010(3) 0.000(3)
C10D 0.041(3) 0.041(3) 0.060(4) 0.010(3) 0.000(3) 0.011(3)
C11D 0.052(4) 0.046(4) 0.096(5) 0.024(3) -0.011(3) 0.003(3)
C12D 0.046(3) 0.057(4) 0.072(4) 0.011(3) 0.007(3) 0.027(3)
C13D 0.045(3) 0.078(4) 0.058(4) 0.015(3) 0.003(3) 0.012(3)
C14D 0.046(3) 0.032(3) 0.051(3) -0.010(2) -0.003(3) -0.005(2)
C15D 0.085(5) 0.071(4) 0.049(4) -0.029(3) 0.008(3) 0.007(4)
C16D 0.068(4) 0.063(4) 0.044(3) -0.004(3) -0.014(3) -0.016(3)
C17D 0.048(3) 0.041(3) 0.034(3) -0.002(2) 0.004(2) 0.005(3)

loop_
_atom_type_symbol
_atom_type_description
_atom_type_scat_dispersion_real
_atom_type_scat_dispersion_imag
_atom_type_scat_source
C C 0.0033 0.0016 'International Tables Vol C Tables 4.2.6.8 and 6.1.1.4'
H H 0.0000 0.0000 'International Tables Vol C Tables 4.2.6.8 and 6.1.1.4'
N N 0.0061 0.0033 'International Tables Vol C Tables 4.2.6.8 and 6.1.1.4'
O O 0.0106 0.0060 'International Tables Vol C Tables 4.2.6.8 and 6.1.1.4'
F F 0.0171 0.0103 'International Tables Vol C Tables 4.2.6.8 and 6.1.1.4'

loop_
_geom_angle_atom_site_label_1
_geom_angle_atom_site_label_2
_geom_angle_atom_site_label_3
_geom_angle
_geom_angle_site_symmetry_1
_geom_angle_site_symmetry_3
_geom_angle_publ_flag
C4A N3A C2A 122.0(4) . . ?
C8A N7A C6A 122.2(4) . . ?
C1A O2A C10A 121.5(4) . . ?
C4B N3B C2B 123.3(4) . . ?
C8B N7B C6B 122.5(4) . . ?
C1B O2B C10B 120.7(4) . . ?
C4C N3C C2C 121.5(4) . . ?
C8C N7C C6C 122.3(4) . . ?
C1C O2C C10C 122.1(4) . . ?
C4D N3D C2D 123.8(4) . . ?
C8D N7D C6D 123.3(4) . . ?
C1D O2D C10D 120.0(4) . . ?
O1A C1A O2A 125.2(5) . . ?
O1A C1A C2A 124.0(5) . . ?
O2A C1A C2A 110.8(4) . . ?
N3A C2A C14A 112.7(4) . . ?
N3A C2A C1A 108.2(4) . . ?
C14A C2A C1A 111.9(4) . . ?
O3A C4A N3A 123.5(4) . . ?
O3A C4A C5A 121.0(4) . . ?
N3A C4A C5A 115.4(4) . . ?
C17A C5A C4A 111.1(4) . . ?
C17A C5A C6A 111.8(4) . . ?
C4A C5A C6A 109.1(4) . . ?
N7A C6A C5A 111.1(3) . . ?
O4A C8A N7A 121.1(4) . . ?
O4A C8A C9A 122.5(4) . . ?
N7A C8A C9A 116.4(4) . . ?
O2A C10A C13A 109.8(4) . . ?
O2A C10A C11A 102.7(4) . . ?
C13A C10A C11A 111.5(5) . . ?
O2A C10A C12A 108.4(5) . . ?
C13A C10A C12A 113.3(5) . . ?
C11A C10A C12A 110.5(5) . . ?
C15A C14A C2A 110.0(4) . . ?
C15A C14A C16A 111.5(5) . . ?
C2A C14A C16A 111.8(4) . . ?
F1A C17A F3A 107.1(4) . . ?
F1A C17A F2A 106.5(4) . . ?
F3A C17A F2A 105.2(4) . . ?
F1A C17A C5A 112.9(4) . . ?
F3A C17A C5A 111.4(4) . . ?
F2A C17A C5A 113.3(4) . . ?
O1B C1B O2B 126.4(5) . . ?
O1B C1B C2B 124.6(4) . . ?
O2B C1B C2B 109.0(4) . . ?
N3B C2B C1B 108.5(4) . . ?
N3B C2B C14B 112.1(4) . . ?
C1B C2B C14B 112.9(4) . . ?
O3B C4B N3B 123.6(4) . . ?
O3B C4B C5B 120.9(4) . . ?
N3B C4B C5B 115.5(4) . . ?
C17B C5B C4B 110.3(4) . . ?
C17B C5B C6B 111.8(4) . . ?
C4B C5B C6B 110.1(3) . . ?
N7B C6B C5B 112.2(4) . . ?
O4B C8B N7B 120.4(4) . . ?
O4B C8B C9B 122.4(4) . . ?
N7B C8B C9B 117.2(4) . . ?
O2B C10B C12B 110.3(4) . . ?
O2B C10B C11B 109.8(4) . . ?
C12B C10B C11B 112.5(5) . . ?
O2B C10B C13B 101.8(4) . . ?
C12B C10B C13B 111.0(5) . . ?
C11B C10B C13B 111.0(5) . . ?
C15B C14B C16B 111.6(5) . . ?
C15B C14B C2B 112.2(4) . . ?
C16B C14B C2B 110.4(4) . . ?
F3B C17B F1B 106.5(4) . . ?
F3B C17B F2B 105.4(4) . . ?
F1B C17B F2B 106.1(4) . . ?
F3B C17B C5B 114.0(4) . . ?
F1B C17B C5B 112.4(4) . . ?
F2B C17B C5B 111.8(4) . . ?
O1C C1C O2C 125.3(5) . . ?
O1C C1C C2C 122.5(4) . . ?
O2C C1C C2C 112.1(4) . . ?
N3C C2C C1C 108.4(3) . . ?
N3C C2C C14C 112.0(4) . . ?
C1C C2C C14C 114.1(4) . . ?
O3C C4C N3C 123.5(4) . . ?
O3C C4C C5C 121.1(4) . . ?
N3C C4C C5C 115.3(4) . . ?
C17C C5C C4C 110.9(4) . . ?
C17C C5C C6C 111.7(4) . . ?
C4C C5C C6C 109.0(4) . . ?
N7C C6C C5C 110.1(4) . . ?
O4C C8C N7C 120.8(4) . . ?
O4C C8C C9C 122.7(4) . . ?
N7C C8C C9C 116.5(4) . . ?
C13C C10C O2C 110.9(4) . . ?
C13C C10C C11C 110.5(5) . . ?
O2C C10C C11C 102.4(4) . . ?
C13C C10C C12C 112.6(5) . . ?
O2C C10C C12C 109.1(4) . . ?
C11C C10C C12C 111.0(5) . . ?
C15C C14C C16C 110.5(4) . . ?
C15C C14C C2C 109.4(4) . . ?
C16C C14C C2C 110.8(4) . . ?
F2C C17C F1C 105.8(4) . . ?
F2C C17C F3C 106.1(4) . . ?
F1C C17C F3C 105.5(4) . . ?
F2C C17C C5C 114.7(4) . . ?
F1C C17C C5C 112.2(4) . . ?
F3C C17C C5C 111.9(4) . . ?
O1D C1D O2D 126.3(5) . . ?
O1D C1D C2D 122.4(4) . . ?
O2D C1D C2D 111.2(4) . . ?
N3D C2D C1D 107.4(4) . . ?
N3D C2D C14D 112.4(4) . . ?
C1D C2D C14D 112.3(4) . . ?
O3D C4D N3D 124.1(4) . . ?
O3D C4D C5D 121.1(4) . . ?
N3D C4D C5D 114.7(4) . . ?
C17D C5D C6D 112.3(4) . . ?
C17D C5D C4D 110.4(4) . . ?
C6D C5D C4D 110.6(4) . . ?
N7D C6D C5D 114.0(4) . . ?
O4D C8D N7D 122.0(4) . . ?
O4D C8D C9D 121.6(4) . . ?
N7D C8D C9D 116.5(4) . . ?
O2D C10D C11D 102.6(4) . . ?
O2D C10D C12D 109.1(4) . . ?
C11D C10D C12D 111.6(5) . . ?
O2D C10D C13D 109.3(4) . . ?
C11D C10D C13D 112.4(5) . . ?
C12D C10D C13D 111.5(4) . . ?
C15D C14D C16D 111.7(5) . . ?
C15D C14D C2D 112.3(4) . . ?
C16D C14D C2D 110.2(4) . . ?
F1D C17D F2D 106.3(4) . . ?
F1D C17D F3D 105.5(4) . . ?
F2D C17D F3D 105.0(4) . . ?
F1D C17D C5D 113.9(4) . . ?
F2D C17D C5D 111.7(4) . . ?
F3D C17D C5D 113.7(4) . . ?

loop_
_geom_bond_atom_site_label_1
_geom_bond_atom_site_label_2
_geom_bond_distance
_geom_bond_site_symmetry_2
_geom_bond_publ_flag
N3A C4A 1.342(6) . ?
N3A C2A 1.451(6) . ?
N7A C8A 1.341(6) . ?
N7A C6A 1.442(5) . ?
O1A C1A 1.191(6) . ?
O2A C1A 1.326(6) . ?
O2A C10A 1.483(6) . ?
O3A C4A 1.226(5) . ?
O4A C8A 1.238(5) . ?
F1A C17A 1.327(5) . ?
F2A C17A 1.358(5) . ?
F3A C17A 1.346(5) . ?
N3B C4B 1.329(6) . ?
N3B C2B 1.454(6) . ?
N7B C8B 1.348(6) . ?
N7B C6B 1.447(6) . ?
O1B C1B 1.196(5) . ?
O2B C1B 1.334(5) . ?
O2B C10B 1.479(6) . ?
O3B C4B 1.234(5) . ?
O4B C8B 1.232(5) . ?
F1B C17B 1.346(5) . ?
F2B C17B 1.348(5) . ?
F3B C17B 1.338(5) . ?
N3C C4C 1.333(5) . ?
N3C C2C 1.460(6) . ?
N7C C8C 1.348(6) . ?
N7C C6C 1.450(6) . ?
O1C C1C 1.215(6) . ?
O2C C1C 1.311(5) . ?
O2C C10C 1.497(6) . ?
O3C C4C 1.226(5) . ?
O4C C8C 1.229(5) . ?
F1C C17C 1.337(5) . ?
F2C C17C 1.328(5) . ?
F3C C17C 1.343(5) . ?
N3D C4D 1.316(6) . ?
N3D C2D 1.455(6) . ?
N7D C8D 1.333(6) . ?
N7D C6D 1.448(6) . ?
O1D C1D 1.212(5) . ?
O2D C1D 1.315(6) . ?
O2D C10D 1.493(6) . ?
O3D C4D 1.226(5) . ?
O4D C8D 1.230(5) . ?
F1D C17D 1.339(6) . ?
F2D C17D 1.351(6) . ?
F3D C17D 1.352(6) . ?
C1A C2A 1.533(7) . ?
C2A C14A 1.526(6) . ?
C4A C5A 1.512(6) . ?
C5A C17A 1.501(6) . ?
C5A C6A 1.542(6) . ?
C8A C9A 1.491(7) . ?
C10A C13A 1.489(8) . ?
C10A C11A 1.505(7) . ?
C10A C12A 1.506(8) . ?
C14A C15A 1.510(7) . ?
C14A C16A 1.534(7) . ?
C1B C2B 1.514(7) . ?
C2B C14B 1.543(6) . ?
C4B C5B 1.511(6) . ?
C5B C17B 1.490(6) . ?
C5B C6B 1.539(6) . ?
C8B C9B 1.494(7) . ?
C10B C12B 1.493(7) . ?
C10B C11B 1.512(8) . ?
C10B C13B 1.528(7) . ?
C14B C15B 1.517(7) . ?
C14B C16B 1.518(7) . ?
C1C C2C 1.524(7) . ?
C2C C14C 1.539(6) . ?
C4C C5C 1.521(6) . ?
C5C C17C 1.495(6) . ?
C5C C6C 1.539(6) . ?
C8C C9C 1.485(7) . ?
C10C C13C 1.492(8) . ?
C10C C11C 1.521(7) . ?
C10C C12C 1.524(7) . ?
C14C C15C 1.509(7) . ?
C14C C16C 1.516(7) . ?
C1D C2D 1.529(7) . ?
C2D C14D 1.538(7) . ?
C4D C5D 1.543(6) . ?
C5D C17D 1.474(7) . ?
C5D C6D 1.526(6) . ?
C8D C9D 1.492(7) . ?
C10D C11D 1.506(7) . ?
C10D C12D 1.511(7) . ?
C10D C13D 1.526(8) . ?
C14D C15D 1.516(8) . ?
C14D C16D 1.530(8) . ?

loop_
_geom_hbond_atom_site_label_D
_geom_hbond_atom_site_label_H
_geom_hbond_atom_site_label_A
_geom_hbond_distance_DH
_geom_hbond_distance_HA
_geom_hbond_distance_DA
_geom_hbond_angle_DHA
_geom_hbond_site_symmetry_A
N7A H7A O3D 0.82(2) 2.07(2) 2.874(5) 168(5) .
N7B H7B O1C 0.82(2) 2.25(2) 3.067(5) 171(5) .
N7C H7C O3B 0.80(2) 2.13(2) 2.928(5) 173(5) .
N7D H7D O3A 0.81(2) 2.10(3) 2.833(5) 150(5) .
N3A H3A O4D 0.81(2) 2.16(3) 2.936(5) 161(5) 1_455
N3B H3B O4C 0.82(2) 2.20(3) 2.956(5) 154(5) 1_655
N3C H3C O4B 0.82(2) 2.03(3) 2.828(5) 166(5) 1_455
N3D H3D O4A 0.83(2) 2.17(3) 2.945(5) 156(5) 1_655

loop_
_geom_torsion_atom_site_label_1
_geom_torsion_atom_site_label_2
_geom_torsion_atom_site_label_3
_geom_torsion_atom_site_label_4
_geom_torsion
_geom_torsion_site_symmetry_1
_geom_torsion_site_symmetry_2
_geom_torsion_site_symmetry_3
_geom_torsion_site_symmetry_4
_geom_torsion_publ_flag
C10A O2A C1A O1A 1.8(9) . . . . ?
C10A O2A C1A C2A -178.8(4) . . . . ?
C4A N3A C2A C14A 122.6(4) . . . . ?
C4A N3A C2A C1A -113.2(5) . . . . ?
O1A C1A C2A N3A -15.6(7) . . . . ?
O2A C1A C2A N3A 165.0(4) . . . . ?
O1A C1A C2A C14A 109.1(6) . . . . ?
O2A C1A C2A C14A -70.3(5) . . . . ?
C2A N3A C4A O3A -7.0(7) . . . . ?
C2A N3A C4A C5A 171.8(4) . . . . ?
O3A C4A C5A C17A -74.7(5) . . . . ?
N3A C4A C5A C17A 106.5(4) . . . . ?
O3A C4A C5A C6A 49.1(5) . . . . ?
N3A C4A C5A C6A -129.7(4) . . . . ?
C8A N7A C6A C5A 75.4(5) . . . . ?
C17A C5A C6A N7A 176.0(4) . . . . ?
C4A C5A C6A N7A 52.6(4) . . . . ?
C6A N7A C8A O4A 3.4(6) . . . . ?
C6A N7A C8A C9A -177.0(4) . . . . ?
C1A O2A C10A C13A -61.2(6) . . . . ?
C1A O2A C10A C11A -180.0(4) . . . . ?
C1A O2A C10A C12A 63.1(7) . . . . ?
N3A C2A C14A C15A -62.6(5) . . . . ?
C1A C2A C14A C15A 175.2(4) . . . . ?
N3A C2A C14A C16A 61.8(6) . . . . ?
C1A C2A C14A C16A -60.5(6) . . . . ?
C4A C5A C17A F1A -52.5(5) . . . . ?
C6A C5A C17A F1A -174.8(4) . . . . ?
C4A C5A C17A F3A -173.1(4) . . . . ?
C6A C5A C17A F3A 64.7(5) . . . . ?
C4A C5A C17A F2A 68.6(5) . . . . ?
C6A C5A C17A F2A -53.6(5) . . . . ?
C10B O2B C1B O1B 4.6(7) . . . . ?
C10B O2B C1B C2B -176.6(4) . . . . ?
C4B N3B C2B C1B -120.7(4) . . . . ?
C4B N3B C2B C14B 113.9(5) . . . . ?
O1B C1B C2B N3B -13.0(6) . . . . ?
O2B C1B C2B N3B 168.1(4) . . . . ?
O1B C1B C2B C14B 111.8(5) . . . . ?
O2B C1B C2B C14B -67.0(5) . . . . ?
C2B N3B C4B O3B -7.1(7) . . . . ?
C2B N3B C4B C5B 171.1(4) . . . . ?
O3B C4B C5B C17B -70.1(5) . . . . ?
N3B C4B C5B C17B 111.7(4) . . . . ?
O3B C4B C5B C6B 53.8(5) . . . . ?
N3B C4B C5B C6B -124.5(4) . . . . ?
C8B N7B C6B C5B 77.9(5) . . . . ?
C17B C5B C6B N7B 168.8(3) . . . . ?
C4B C5B C6B N7B 45.7(5) . . . . ?
C6B N7B C8B O4B 2.5(7) . . . . ?
C6B N7B C8B C9B -177.6(5) . . . . ?
C1B O2B C10B C12B -62.2(6) . . . . ?
C1B O2B C10B C11B 62.3(6) . . . . ?
C1B O2B C10B C13B 179.9(4) . . . . ?
N3B C2B C14B C15B 61.2(5) . . . . ?
C1B C2B C14B C15B -61.6(5) . . . . ?
N3B C2B C14B C16B -63.9(5) . . . . ?
C1B C2B C14B C16B 173.2(4) . . . . ?
C4B C5B C17B F3B 66.7(5) . . . . ?
C6B C5B C17B F3B -56.2(5) . . . . ?
C4B C5B C17B F1B -54.7(5) . . . . ?
C6B C5B C17B F1B -177.6(4) . . . . ?
C4B C5B C17B F2B -173.9(4) . . . . ?
C6B C5B C17B F2B 63.2(5) . . . . ?
C10C O2C C1C O1C 4.4(7) . . . . ?
C10C O2C C1C C2C -179.3(4) . . . . ?
C4C N3C C2C C1C -101.7(5) . . . . ?
C4C N3C C2C C14C 131.5(4) . . . . ?
O1C C1C C2C N3C 94.5(5) . . . . ?
O2C C1C C2C N3C -81.9(4) . . . . ?
O1C C1C C2C C14C -140.0(4) . . . . ?
O2C C1C C2C C14C 43.6(5) . . . . ?
C2C N3C C4C O3C 3.8(7) . . . . ?
C2C N3C C4C C5C -176.2(4) . . . . ?
O3C C4C C5C C17C -72.4(5) . . . . ?
N3C C4C C5C C17C 107.5(4) . . . . ?
O3C C4C C5C C6C 51.0(5) . . . . ?
N3C C4C C5C C6C -129.0(4) . . . . ?
C8C N7C C6C C5C 76.1(5) . . . . ?
C17C C5C C6C N7C 178.9(4) . . . . ?
C4C C5C C6C N7C 55.9(4) . . . . ?
C6C N7C C8C O4C 0.0(6) . . . . ?
C6C N7C C8C C9C 179.8(4) . . . . ?
C1C O2C C10C C13C 59.5(6) . . . . ?
C1C O2C C10C C11C 177.4(4) . . . . ?
C1C O2C C10C C12C -64.9(5) . . . . ?
N3C C2C C14C C15C -176.5(4) . . . . ?
C1C C2C C14C C15C 59.9(5) . . . . ?
N3C C2C C14C C16C -54.4(5) . . . . ?
C1C C2C C14C C16C -178.0(4) . . . . ?
C4C C5C C17C F2C 68.7(5) . . . . ?
C6C C5C C17C F2C -53.2(5) . . . . ?
C4C C5C C17C F1C -52.0(5) . . . . ?
C6C C5C C17C F1C -173.9(4) . . . . ?
C4C C5C C17C F3C -170.4(4) . . . . ?
C6C C5C C17C F3C 67.7(5) . . . . ?
C10D O2D C1D O1D 2.5(8) . . . . ?
C10D O2D C1D C2D 179.3(4) . . . . ?
C4D N3D C2D C1D -131.7(4) . . . . ?
C4D N3D C2D C14D 104.3(5) . . . . ?
O1D C1D C2D N3D -17.4(7) . . . . ?
O2D C1D C2D N3D 165.7(4) . . . . ?
O1D C1D C2D C14D 106.7(6) . . . . ?
O2D C1D C2D C14D -70.3(5) . . . . ?
C2D N3D C4D O3D -5.1(7) . . . . ?
C2D N3D C4D C5D 172.2(4) . . . . ?
O3D C4D C5D C17D -73.6(6) . . . . ?
N3D C4D C5D C17D 109.0(5) . . . . ?
O3D C4D C5D C6D 51.3(6) . . . . ?
N3D C4D C5D C6D -126.1(4) . . . . ?
C8D N7D C6D C5D 71.5(5) . . . . ?
C17D C5D C6D N7D 162.5(4) . . . . ?
C4D C5D C6D N7D 38.7(5) . . . . ?
C6D N7D C8D O4D 3.9(7) . . . . ?
C6D N7D C8D C9D -177.5(5) . . . . ?
C1D O2D C10D C11D -179.6(5) . . . . ?
C1D O2D C10D C12D -61.1(6) . . . . ?
C1D O2D C10D C13D 61.0(6) . . . . ?
N3D C2D C14D C15D 62.8(6) . . . . ?
C1D C2D C14D C15D -58.4(6) . . . . ?
N3D C2D C14D C16D -62.3(5) . . . . ?
C1D C2D C14D C16D 176.4(4) . . . . ?
C6D C5D C17D F1D -175.6(4) . . . . ?
C4D C5D C17D F1D -51.7(6) . . . . ?
C6D C5D C17D F2D 64.0(5) . . . . ?
C4D C5D C17D F2D -172.1(4) . . . . ?
C6D C5D C17D F3D -54.7(5) . . . . ?
C4D C5D C17D F3D 69.3(5) . . . . ?
O2A C1A C2A N3A 165.0(4) . . . . ?
C1A C2A N3A C4A -113.2(5) . . . . ?
N3A C4A C5A C6A -129.7(4) . . . . ?
C4A C5A C6A N7A 52.6(4) . . . . ?
O2B C1B C2B N3B 168.1(4) . . . . ?
C1B C2B N3B C4B -120.7(4) . . . . ?
N3B C4B C5B C6B -124.5(4) . . . . ?
C4B C5B C6B N7B 45.7(5) . . . . ?
O2C C1C C2C N3C -81.9(4) . . . . ?
C1C C2C N3C C4C -101.7(5) . . . . ?
N3C C4C C5C C6C -129.0(4) . . . . ?
C4C C5C C6C N7C 55.9(4) . . . . ?
O2D C1D C2D N3D 165.7(4) . . . . ?
C1D C2D N3D C4D -131.7(4) . . . . ?
N3D C4D C5D C6D -126.1(4) . . . . ?
C4D C5D C6D N7D 38.7(5) . . . . ?
